data_4081917
loop_
_publ_author_name
'Wright, James R.'
'Young, Paul C.'
'Lucas, Nigel T.'
'Lee, Ai-Lan'
'Crowley, James D.'

_publ_section_title
;
 Gold(I) and Palladium(II) Complexes of 1,3,4-Trisubstituted
 1,2,3-Triazol-5-ylidene &#x201C;Click&#x201D; Carbenes: Systematic Study
 of the Electronic and Steric Influence on Catalytic Activity
;
_journal_issue 23
_journal_name_full Organometallics
_journal_page_first 7065
_journal_paper_doi 10.1021/om400773n
_journal_volume 32
_journal_year 2013
_chemical_formula_moiety 'C29 H33 Br2 N5 Pd'
_chemical_formula_sum 'C29 H33 Br2 N5 Pd'
_chemical_formula_weight 717.80
_chemical_name_systematic
; 
 ? 
;
_space_group_IT_number 14
_symmetry_cell_setting monoclinic
_symmetry_space_group_name_Hall '-P 2yn'
_symmetry_space_group_name_H-M 'P 1 21/n 1'
_atom_sites_solution_hydrogens geom
_atom_sites_solution_primary direct
_atom_sites_solution_secondary difmap
_audit_block_code jrw_090
_audit_creation_method SHELXL-97
_cell_angle_alpha 90.00
_cell_angle_beta 104.860(3)
_cell_angle_gamma 90.00
_cell_formula_units_Z 4
_cell_length_a 10.4251(7)
_cell_length_b 24.9854(14)
_cell_length_c 11.6479(7)
_cell_measurement_reflns_used 9989
_cell_measurement_temperature 94(2)
_cell_measurement_theta_max 29.90
_cell_measurement_theta_min 2.18
_cell_volume 2932.5(3)
_computing_cell_refinement 'SAINT (Bruker, 2006)'
_computing_data_collection 'APEX2 (Bruker, 2006)'
_computing_data_reduction 'SAINT (Bruker, 2006)'
_computing_molecular_graphics 'ORTEP-3 (Farrugia, 2008)'
_computing_publication_material 'enCIFer (2011)'
_computing_structure_refinement 'SHELXL-97 (Sheldrick, 2008)'
_computing_structure_solution 'SHELXS-97 (Sheldrick, 2008)'
_diffrn_ambient_temperature 94(2)
_diffrn_measured_fraction_theta_full 0.997
_diffrn_measured_fraction_theta_max 0.997
_diffrn_measurement_device_type 'Bruker Kappa X8 ApexII CCD'
_diffrn_measurement_method '\f and \w scans'
_diffrn_radiation_monochromator graphite
_diffrn_radiation_source 'fine-focus sealed tube'
_diffrn_radiation_type MoK\a
_diffrn_radiation_wavelength 0.71073
_diffrn_reflns_av_R_equivalents 0.0647
_diffrn_reflns_av_sigmaI/netI 0.0893
_diffrn_reflns_limit_h_max 13
_diffrn_reflns_limit_h_min -14
_diffrn_reflns_limit_k_max 35
_diffrn_reflns_limit_k_min -26
_diffrn_reflns_limit_l_max 16
_diffrn_reflns_limit_l_min -13
_diffrn_reflns_number 79746
_diffrn_reflns_theta_full 30.55
_diffrn_reflns_theta_max 30.55
_diffrn_reflns_theta_min 1.63
_diffrn_standards_number 0
_exptl_absorpt_coefficient_mu 3.385
_exptl_absorpt_correction_T_max 0.746
_exptl_absorpt_correction_T_min 0.588
_exptl_absorpt_correction_type multi-scan
_exptl_absorpt_process_details 'SADABS (Bruker, 2008)'
_exptl_crystal_colour yellow
_exptl_crystal_density_diffrn 1.633
_exptl_crystal_density_method 'not measured'
_exptl_crystal_description 'rectangular block'
_exptl_crystal_F_000 1432
_exptl_crystal_size_max 0.20
_exptl_crystal_size_mid 0.20
_exptl_crystal_size_min 0.10
_refine_diff_density_max 1.023
_refine_diff_density_min -2.396
_refine_diff_density_rms 0.307
_refine_ls_extinction_method none
_refine_ls_goodness_of_fit_ref 1.049
_refine_ls_hydrogen_treatment constr
_refine_ls_matrix_type full
_refine_ls_number_parameters 339
_refine_ls_number_reflns 8968
_refine_ls_number_restraints 0
_refine_ls_restrained_S_all 1.049
_refine_ls_R_factor_all 0.0824
_refine_ls_R_factor_gt 0.0603
_refine_ls_shift/su_max 0.001
_refine_ls_shift/su_mean 0.000
_refine_ls_structure_factor_coef Fsqd
_refine_ls_weighting_details 'calc w=1/[\s^2^(Fo^2^)+(0.0755P)^2^+6.6793P] where P=(Fo^2^+2Fc^2^)/3'
_refine_ls_weighting_scheme calc
_refine_ls_wR_factor_gt 0.1501
_refine_ls_wR_factor_ref 0.1670
_reflns_number_gt 7038
_reflns_number_total 8968
_reflns_threshold_expression >2sigma(I)
_cod_data_source_file om400773n_si_002.cif
_cod_data_source_block 8a
_cod_original_sg_symbol_H-M 'P 21/n'
_cod_database_code 4081917

loop_
_symmetry_equiv_pos_as_xyz
'x, y, z'
'-x+1/2, y+1/2, -z+1/2'
'-x, -y, -z'
'x-1/2, -y-1/2, z-1/2'

loop_
_atom_site_label
_atom_site_type_symbol
_atom_site_fract_x
_atom_site_fract_y
_atom_site_fract_z
_atom_site_U_iso_or_equiv
_atom_site_adp_type
_atom_site_occupancy
_atom_site_symmetry_multiplicity
_atom_site_calc_flag
_atom_site_refinement_flags
Pd1 Pd 0.22846(3) 0.120032(12) 0.32926(3) 0.01295(10) Uani 1 1 d .
Br1 Br 0.35298(4) 0.08307(2) 0.51777(4) 0.02444(13) Uani 1 1 d .
Br2 Br 0.11503(4) 0.156415(19) 0.13479(4) 0.02375(12) Uani 1 1 d .
N1 N 0.0136(3) 0.15091(14) 0.4497(3) 0.0163(7) Uani 1 1 d .
N2 N -0.0987(3) 0.13811(16) 0.4782(3) 0.0195(7) Uani 1 1 d .
N3 N -0.1295(4) 0.09080(15) 0.4280(3) 0.0195(7) Uani 1 1 d .
N4 N 0.4418(3) 0.09305(14) 0.2054(3) 0.0150(7) Uani 1 1 d .
N5 N 0.4828(3) 0.16861(14) 0.3007(3) 0.0142(6) Uani 1 1 d .
C1 C 0.0565(4) 0.11361(17) 0.3812(4) 0.0157(8) Uani 1 1 d .
C2 C -0.0401(4) 0.07421(17) 0.3674(4) 0.0175(8) Uani 1 1 d .
C3 C -0.0435(4) 0.02213(17) 0.3076(4) 0.0175(8) Uani 1 1 d .
C4 C -0.0896(4) -0.02466(18) 0.3497(4) 0.0225(9) Uani 1 1 d .
H4 H -0.1257 -0.0232 0.4149 0.027 Uiso 1 1 calc R
C5 C -0.0817(5) -0.0735(2) 0.2939(4) 0.0282(11) Uani 1 1 d .
H5 H -0.1134 -0.1044 0.3219 0.034 Uiso 1 1 calc R
C6 C -0.0270(5) -0.07681(19) 0.1971(5) 0.0294(11) Uani 1 1 d .
H6 H -0.0209 -0.1096 0.1610 0.035 Uiso 1 1 calc R
C7 C 0.0183(5) -0.03048(19) 0.1554(4) 0.0249(9) Uani 1 1 d .
H7 H 0.0549 -0.0322 0.0906 0.030 Uiso 1 1 calc R
C8 C 0.0099(4) 0.01871(19) 0.2092(4) 0.0228(9) Uani 1 1 d .
H8 H 0.0399 0.0495 0.1795 0.027 Uiso 1 1 calc R
C16 C -0.2478(4) 0.0645(2) 0.4466(5) 0.0273(10) Uani 1 1 d .
H9A H -0.2238 0.0431 0.5174 0.041 Uiso 1 1 calc R
H9B H -0.2860 0.0420 0.3797 0.041 Uiso 1 1 calc R
H9C H -0.3113 0.0911 0.4548 0.041 Uiso 1 1 calc R
C9 C 0.0789(4) 0.20094(17) 0.4966(4) 0.0194(8) Uani 1 1 d .
H10A H 0.1691 0.2005 0.4883 0.023 Uiso 1 1 calc R
H10B H 0.0834 0.2032 0.5807 0.023 Uiso 1 1 calc R
C10 C 0.0089(4) 0.24999(18) 0.4352(4) 0.0191(8) Uani 1 1 d .
C15 C -0.0862(4) 0.27606(18) 0.4798(4) 0.0215(9) Uani 1 1 d .
H12 H -0.1069 0.2631 0.5477 0.026 Uiso 1 1 calc R
C14 C -0.1500(5) 0.32098(19) 0.4238(4) 0.0253(10) Uani 1 1 d .
H13 H -0.2136 0.3380 0.4540 0.030 Uiso 1 1 calc R
C13 C -0.1195(5) 0.3408(2) 0.3225(5) 0.0304(11) Uani 1 1 d .
H14 H -0.1616 0.3713 0.2853 0.036 Uiso 1 1 calc R
C12 C -0.0256(6) 0.3147(2) 0.2773(5) 0.0358(12) Uani 1 1 d .
H15 H -0.0059 0.3275 0.2088 0.043 Uiso 1 1 calc R
C11 C 0.0388(5) 0.2699(2) 0.3330(4) 0.0285(10) Uani 1 1 d .
H16 H 0.1023 0.2529 0.3025 0.034 Uiso 1 1 calc R
C21 C 0.3982(4) 0.12701(16) 0.2780(4) 0.0152(8) Uani 1 1 d .
C22 C 0.5558(4) 0.11361(17) 0.1798(4) 0.0163(8) Uani 1 1 d .
C23 C 0.6355(4) 0.09485(19) 0.1097(4) 0.0219(9) Uani 1 1 d .
H19 H 0.6167 0.0628 0.0681 0.026 Uiso 1 1 calc R
C24 C 0.7438(4) 0.12559(19) 0.1041(4) 0.0238(9) Uani 1 1 d .
H20 H 0.7985 0.1141 0.0573 0.029 Uiso 1 1 calc R
C25 C 0.7731(4) 0.1737(2) 0.1673(4) 0.0217(9) Uani 1 1 d .
H21 H 0.8472 0.1933 0.1623 0.026 Uiso 1 1 calc R
C26 C 0.6931(4) 0.19255(18) 0.2375(4) 0.0193(8) Uani 1 1 d .
H22 H 0.7122 0.2244 0.2799 0.023 Uiso 1 1 calc R
C27 C 0.5834(4) 0.16182(17) 0.2414(4) 0.0162(8) Uani 1 1 d .
C28 C 0.4746(4) 0.21089(17) 0.3865(4) 0.0200(8) Uani 1 1 d .
H24 H 0.3944 0.2038 0.4132 0.024 Uiso 1 1 calc R
C29 C 0.4568(5) 0.26635(18) 0.3275(4) 0.0273(10) Uani 1 1 d .
H25A H 0.5336 0.2748 0.2998 0.041 Uiso 1 1 calc R
H25B H 0.4463 0.2927 0.3843 0.041 Uiso 1 1 calc R
H25C H 0.3795 0.2662 0.2616 0.041 Uiso 1 1 calc R
C30 C 0.5909(5) 0.2074(2) 0.4952(4) 0.0264(10) Uani 1 1 d .
H26A H 0.5928 0.1725 0.5302 0.040 Uiso 1 1 calc R
H26B H 0.5815 0.2340 0.5518 0.040 Uiso 1 1 calc R
H26C H 0.6720 0.2133 0.4725 0.040 Uiso 1 1 calc R
C31 C 0.3737(4) 0.04206(17) 0.1653(4) 0.0191(8) Uani 1 1 d .
H27 H 0.2974 0.0402 0.1998 0.023 Uiso 1 1 calc R
C32 C 0.3188(5) 0.04060(19) 0.0318(4) 0.0242(9) Uani 1 1 d .
H28A H 0.2630 0.0712 0.0067 0.036 Uiso 1 1 calc R
H28B H 0.2678 0.0085 0.0097 0.036 Uiso 1 1 calc R
H28C H 0.3908 0.0411 -0.0057 0.036 Uiso 1 1 calc R
C33 C 0.4637(5) -0.00544(18) 0.2156(5) 0.0274(10) Uani 1 1 d .
H29A H 0.5418 -0.0043 0.1864 0.041 Uiso 1 1 calc R
H29B H 0.4169 -0.0383 0.1911 0.041 Uiso 1 1 calc R
H29C H 0.4888 -0.0035 0.3008 0.041 Uiso 1 1 calc R

loop_
_atom_site_aniso_label
_atom_site_aniso_U_11
_atom_site_aniso_U_22
_atom_site_aniso_U_33
_atom_site_aniso_U_23
_atom_site_aniso_U_13
_atom_site_aniso_U_12
Pd1 0.01225(15) 0.01105(16) 0.01693(15) 0.00105(11) 0.00627(11) -0.00072(10)
Br1 0.0218(2) 0.0263(3) 0.0242(2) 0.00556(18) 0.00395(17) -0.00184(17)
Br2 0.0219(2) 0.0261(3) 0.0260(2) 0.00777(18) 0.01093(18) 0.00492(17)
N1 0.0135(16) 0.0165(17) 0.0197(16) 0.0026(13) 0.0057(13) 0.0005(13)
N2 0.0145(16) 0.0246(19) 0.0211(17) 0.0016(15) 0.0076(13) 0.0004(14)
N3 0.0167(17) 0.0220(19) 0.0218(17) 0.0056(15) 0.0087(14) -0.0001(14)
N4 0.0147(15) 0.0129(16) 0.0190(16) -0.0042(13) 0.0076(13) -0.0017(12)
N5 0.0166(16) 0.0119(16) 0.0162(15) -0.0022(13) 0.0079(13) -0.0023(13)
C1 0.0143(18) 0.0161(19) 0.0162(17) 0.0037(15) 0.0033(14) 0.0028(14)
C2 0.0185(19) 0.018(2) 0.0169(18) 0.0059(15) 0.0061(15) 0.0037(16)
C3 0.0124(17) 0.020(2) 0.0191(18) 0.0003(16) 0.0016(14) -0.0012(15)
C4 0.019(2) 0.020(2) 0.027(2) 0.0073(18) 0.0022(17) -0.0049(17)
C5 0.028(2) 0.021(2) 0.030(2) 0.0080(19) -0.0041(19) -0.0058(19)
C6 0.033(3) 0.017(2) 0.033(3) -0.0043(19) -0.001(2) -0.0016(19)
C7 0.025(2) 0.022(2) 0.026(2) -0.0029(18) 0.0042(18) -0.0022(18)
C8 0.021(2) 0.022(2) 0.024(2) 0.0021(18) 0.0049(17) -0.0025(17)
C16 0.016(2) 0.030(3) 0.038(3) 0.010(2) 0.0090(18) -0.0027(18)
C9 0.0181(19) 0.019(2) 0.021(2) 0.0007(16) 0.0058(16) 0.0005(16)
C10 0.0168(19) 0.021(2) 0.0215(19) -0.0022(17) 0.0083(16) -0.0017(16)
C15 0.018(2) 0.023(2) 0.025(2) -0.0081(18) 0.0082(16) -0.0026(17)
C14 0.021(2) 0.021(2) 0.036(2) -0.0073(19) 0.0098(19) 0.0038(17)
C13 0.034(3) 0.022(2) 0.034(3) 0.001(2) 0.007(2) 0.006(2)
C12 0.050(3) 0.036(3) 0.025(2) 0.008(2) 0.015(2) 0.011(3)
C11 0.036(3) 0.029(3) 0.026(2) 0.002(2) 0.019(2) 0.004(2)
C21 0.0143(18) 0.0146(19) 0.0172(18) 0.0000(15) 0.0049(14) 0.0032(14)
C22 0.0145(18) 0.018(2) 0.0170(18) -0.0011(15) 0.0048(15) 0.0024(15)
C23 0.021(2) 0.023(2) 0.024(2) -0.0025(18) 0.0091(17) 0.0038(17)
C24 0.016(2) 0.030(2) 0.028(2) 0.0004(19) 0.0110(17) 0.0085(17)
C25 0.0110(18) 0.029(2) 0.028(2) 0.0053(18) 0.0094(16) -0.0038(16)
C26 0.0135(18) 0.024(2) 0.022(2) 0.0041(17) 0.0070(15) -0.0023(16)
C27 0.0162(18) 0.018(2) 0.0155(17) -0.0017(15) 0.0055(14) 0.0011(15)
C28 0.022(2) 0.016(2) 0.025(2) -0.0058(17) 0.0118(17) -0.0040(16)
C29 0.033(3) 0.017(2) 0.035(2) -0.0064(19) 0.014(2) 0.0008(19)
C30 0.029(2) 0.028(3) 0.022(2) -0.0066(19) 0.0083(18) -0.006(2)
C31 0.020(2) 0.016(2) 0.024(2) -0.0045(16) 0.0090(16) -0.0035(16)
C32 0.029(2) 0.017(2) 0.024(2) -0.0071(17) 0.0038(18) -0.0038(18)
C33 0.031(2) 0.011(2) 0.038(3) 0.0016(18) 0.004(2) 0.0004(18)

loop_
_atom_type_symbol
_atom_type_description
_atom_type_scat_dispersion_real
_atom_type_scat_dispersion_imag
_atom_type_scat_source
C C 0.0033 0.0016 'International Tables Vol C Tables 4.2.6.8 and 6.1.1.4'
H H 0.0000 0.0000 'International Tables Vol C Tables 4.2.6.8 and 6.1.1.4'
N N 0.0061 0.0033 'International Tables Vol C Tables 4.2.6.8 and 6.1.1.4'
Br Br -0.2901 2.4595 'International Tables Vol C Tables 4.2.6.8 and 6.1.1.4'
Pd Pd -0.9988 1.0072 'International Tables Vol C Tables 4.2.6.8 and 6.1.1.4'

loop_
_geom_angle_atom_site_label_1
_geom_angle_atom_site_label_2
_geom_angle_atom_site_label_3
_geom_angle
C21 Pd1 C1 179.54(16)
C21 Pd1 Br1 89.69(11)
C1 Pd1 Br1 90.49(11)
C21 Pd1 Br2 86.90(11)
C1 Pd1 Br2 92.92(11)
Br1 Pd1 Br2 176.50(2)
N2 N1 C1 114.8(3)
N2 N1 C9 117.7(4)
C1 N1 C9 127.5(4)
N3 N2 N1 103.5(3)
N2 N3 C2 112.2(4)
N2 N3 C16 117.1(4)
C2 N3 C16 130.7(4)
C21 N4 C22 110.0(3)
C21 N4 C31 121.8(3)
C22 N4 C31 128.1(3)
C21 N5 C27 110.1(3)
C21 N5 C28 122.7(3)
C27 N5 C28 126.9(3)
N1 C1 C2 102.3(3)
N1 C1 Pd1 124.1(3)
C2 C1 Pd1 133.5(3)
N3 C2 C1 107.2(4)
N3 C2 C3 125.0(4)
C1 C2 C3 127.6(4)
C4 C3 C8 118.7(4)
C4 C3 C2 122.8(4)
C8 C3 C2 118.4(4)
C5 C4 C3 120.1(4)
C5 C4 H4 120.0
C3 C4 H4 120.0
C6 C5 C4 121.0(4)
C6 C5 H5 119.5
C4 C5 H5 119.5
C7 C6 C5 118.9(4)
C7 C6 H6 120.6
C5 C6 H6 120.6
C6 C7 C8 121.0(5)
C6 C7 H7 119.5
C8 C7 H7 119.5
C7 C8 C3 120.4(4)
C7 C8 H8 119.8
C3 C8 H8 119.8
N3 C16 H9A 109.5
N3 C16 H9B 109.5
H9A C16 H9B 109.5
N3 C16 H9C 109.5
H9A C16 H9C 109.5
H9B C16 H9C 109.5
N1 C9 C10 113.3(3)
N1 C9 H10A 108.9
C10 C9 H10A 108.9
N1 C9 H10B 108.9
C10 C9 H10B 108.9
H10A C9 H10B 107.7
C15 C10 C11 119.1(4)
C15 C10 C9 120.5(4)
C11 C10 C9 120.4(4)
C14 C15 C10 120.5(4)
C14 C15 H12 119.8
C10 C15 H12 119.8
C15 C14 C13 120.2(4)
C15 C14 H13 119.9
C13 C14 H13 119.9
C12 C13 C14 119.5(5)
C12 C13 H14 120.3
C14 C13 H14 120.3
C11 C12 C13 120.6(5)
C11 C12 H15 119.7
C13 C12 H15 119.7
C12 C11 C10 120.1(5)
C12 C11 H16 120.0
C10 C11 H16 120.0
N5 C21 N4 107.4(3)
N5 C21 Pd1 126.1(3)
N4 C21 Pd1 126.2(3)
C23 C22 C27 121.3(4)
C23 C22 N4 132.3(4)
C27 C22 N4 106.4(3)
C24 C23 C22 117.4(4)
C24 C23 H19 121.3
C22 C23 H19 121.3
C23 C24 C25 121.5(4)
C23 C24 H20 119.3
C25 C24 H20 119.3
C26 C25 C24 121.1(4)
C26 C25 H21 119.4
C24 C25 H21 119.4
C27 C26 C25 117.1(4)
C27 C26 H22 121.5
C25 C26 H22 121.5
C26 C27 C22 121.6(4)
C26 C27 N5 132.4(4)
C22 C27 N5 106.0(4)
N5 C28 C30 110.7(4)
N5 C28 C29 111.4(4)
C30 C28 C29 113.9(4)
N5 C28 H24 106.8
C30 C28 H24 106.8
C29 C28 H24 106.8
C28 C29 H25A 109.5
C28 C29 H25B 109.5
H25A C29 H25B 109.5
C28 C29 H25C 109.5
H25A C29 H25C 109.5
H25B C29 H25C 109.5
C28 C30 H26A 109.5
C28 C30 H26B 109.5
H26A C30 H26B 109.5
C28 C30 H26C 109.5
H26A C30 H26C 109.5
H26B C30 H26C 109.5
N4 C31 C32 111.7(4)
N4 C31 C33 110.5(3)
C32 C31 C33 114.0(4)
N4 C31 H27 106.7
C32 C31 H27 106.7
C33 C31 H27 106.7
C31 C32 H28A 109.5
C31 C32 H28B 109.5
H28A C32 H28B 109.5
C31 C32 H28C 109.5
H28A C32 H28C 109.5
H28B C32 H28C 109.5
C31 C33 H29A 109.5
C31 C33 H29B 109.5
H29A C33 H29B 109.5
C31 C33 H29C 109.5
H29A C33 H29C 109.5
H29B C33 H29C 109.5

loop_
_geom_bond_atom_site_label_1
_geom_bond_atom_site_label_2
_geom_bond_distance
Pd1 C21 2.015(4)
Pd1 C1 2.040(4)
Pd1 Br1 2.4284(5)
Pd1 Br2 2.4458(5)
N1 N2 1.335(5)
N1 C1 1.374(5)
N1 C9 1.461(6)
N2 N3 1.321(5)
N3 C2 1.369(5)
N3 C16 1.462(6)
N4 C21 1.355(5)
N4 C22 1.396(5)
N4 C31 1.475(5)
N5 C21 1.345(5)
N5 C27 1.406(5)
N5 C28 1.472(5)
C1 C2 1.388(6)
C2 C3 1.472(6)
C3 C4 1.400(6)
C3 C8 1.400(6)
C4 C5 1.396(7)
C4 H4 0.9300
C5 C6 1.391(8)
C5 H5 0.9300
C6 C7 1.384(7)
C6 H6 0.9300
C7 C8 1.392(7)
C7 H7 0.9300
C8 H8 0.9300
C16 H9A 0.9600
C16 H9B 0.9600
C16 H9C 0.9600
C9 C10 1.509(6)
C9 H10A 0.9700
C9 H10B 0.9700
C10 C15 1.393(6)
C10 C11 1.398(6)
C15 C14 1.380(7)
C15 H12 0.9300
C14 C13 1.390(7)
C14 H13 0.9300
C13 C12 1.387(7)
C13 H14 0.9300
C12 C11 1.379(7)
C12 H15 0.9300
C11 H16 0.9300
C22 C23 1.387(6)
C22 C27 1.394(6)
C23 C24 1.381(7)
C23 H19 0.9300
C24 C25 1.402(7)
C24 H20 0.9300
C25 C26 1.391(6)
C25 H21 0.9300
C26 C27 1.388(6)
C26 H22 0.9300
C28 C30 1.514(6)
C28 C29 1.537(6)
C28 H24 0.9800
C29 H25A 0.9600
C29 H25B 0.9600
C29 H25C 0.9600
C30 H26A 0.9600
C30 H26B 0.9600
C30 H26C 0.9600
C31 C32 1.514(6)
C31 C33 1.533(6)
C31 H27 0.9800
C32 H28A 0.9600
C32 H28B 0.9600
C32 H28C 0.9600
C33 H29A 0.9600
C33 H29B 0.9600
C33 H29C 0.9600
